data_1516456
loop_
_publ_author_name
'Kim, Tae-Gon'
'Kim, Taehyung'
'Kim, Jaegyeom'
'Kim, Seung-Joo'
'Im, Seoung-Jae'

_publ_section_title
;
 Interplay between Crystal Structure and Photoluminescence Properties of
 \b-Ca3SiO4Cl2:Eu2+
;
_journal_issue 23
_journal_name_full 'The Journal of Physical Chemistry C'
_journal_page_first 12428
_journal_paper_doi 10.1021/jp5002379
_journal_volume 118
_journal_year 2014
_chemical_formula_analytical 'Ca12 Cl8 O16 Si4'
_chemical_formula_iupac 'Ca3 Si O4 Cl2'
_chemical_formula_moiety 'Si O4, 2(Cl), 3(Ca)'
_chemical_formula_structural 'Ca12 Cl8 O16 Si4'
_chemical_formula_sum 'Ca3 Cl2 O4 Si'
_chemical_formula_weight 283.23
_space_group_IT_number 14
_symmetry_cell_setting monoclinic
_symmetry_space_group_name_Hall '-P 2ybc'
_symmetry_space_group_name_H-M 'P 1 21/c 1'
_cell_angle_alpha 90.00000
_cell_angle_beta 90.34225(10)
_cell_angle_gamma 90.00000
_cell_formula_units_Z 4
_cell_length_a 5.912339(6)
_cell_length_b 10.201282(12)
_cell_length_c 10.988655(12)
_cell_measurement_temperature 298
_cell_volume 662.7517(13)
_computing_structure_refinement FULLPROF
_diffrn_ambient_temperature 298
_diffrn_measurement_device_type 'Pohang Light Source 8C2 HRPD Beamline'
_diffrn_radiation_monochromator 'Si 111'
_diffrn_radiation_source Synchrotron
_diffrn_radiation_type Synchrotron
_diffrn_radiation_wavelength 1.54980
_diffrn_source Synchrotron
_exptl_crystal_density_diffrn 2.833
_pd_char_colour white
_pd_char_particle_morphology powder
_pd_meas_2theta_range_inc 0.005001
_pd_meas_2theta_range_max 131.00000
_pd_meas_2theta_range_min 10.02500
_pd_meas_number_of_points 24196
_pd_meas_scan_method step
_pd_proc_2theta_range_inc 0.005001
_pd_proc_2theta_range_max 131.0000
_pd_proc_2theta_range_min 10.0250
_pd_proc_ls_prof_R_factor 10.4167
_pd_proc_ls_prof_wR_expected 7.8723
_pd_proc_ls_prof_wR_factor 13.6914
_pd_proc_wavelength 1.549800
_pd_spec_mounting step
_pd_spec_mount_mode reflection
_pd_spec_shape cylinder
_pd_spec_size_axial 25
_pd_spec_size_equat 25
_pd_spec_size_thick 3
_refine_ls_goodness_of_fit_all 1.739
_refine_ls_number_parameters 68
_refine_ls_number_reflns 1123
_refine_ls_number_restraints 0
_refine_ls_R_I_factor 11.8538
_cod_data_source_file jp5002379_si_002.cif
_cod_data_source_block Ca3SiO4Cl2
_cod_depositor_comments 'Adding full bibliography for 1516456.cif.'
_cod_original_cell_volume 662.7516(13)
_cod_original_sg_symbol_H-M 'P 21/c'
_cod_database_code 1516456
_pd_proc_ls_prof_cr_factor 21.1550
_pd_proc_ls_prof_cwr_factor 20.8031
_pd_proc_ls_prof_cwr_expected 11.9615

loop_
_symmetry_equiv_pos_as_xyz
x,y,z
-x,y+1/2,-z+1/2
-x,-y,-z
x,-y-1/2,z-1/2

loop_
_atom_site_label
_atom_site_fract_x
_atom_site_fract_y
_atom_site_fract_z
_atom_site_U_iso_or_equiv
_atom_site_occupancy
_atom_site_adp_type
_atom_site_type_symbol
Ca1 0.0660(3) 0.79232(20) 0.12591(19) 0.0214(7) 1.00000 Uiso Ca
Ca2 0.4332(3) 0.11475(18) 0.12339(19) 0.0123(6) 1.00000 Uiso Ca
Ca3 0.2580(3) 0.4456(2) 0.11668(19) 0.0183(7) 1.00000 Uiso Ca
Si 0.4314(5) 0.2601(3) 0.3701(3) 0.0170(8) 1.00000 Uiso Si
O1 0.5711(9) 0.1112(6) 0.9167(5) 0.0158(18) 1.00000 Uiso O
O2 0.2752(9) 0.2150(5) 0.7517(5) 0.0140(17) 1.00000 Uiso O
O3 0.2712(8) 0.2255(5) 0.4821(5) 0.0094(17) 1.00000 Uiso O
O4 0.6094(10) 0.1471(5) 0.3275(5) 0.0190(19) 1.00000 Uiso O
Cl1 0.7756(4) 0.3968(2) 0.1018(2) 0.0246(8) 1.00000 Uiso Cl
Cl2 0.0479(4) 0.5575(2) 0.3554(2) 0.0259(9) 1.00000 Uiso Cl

loop_
_atom_type_symbol
_atom_type_scat_Cromer_Mann_a1
_atom_type_scat_Cromer_Mann_b1
_atom_type_scat_Cromer_Mann_a2
_atom_type_scat_Cromer_Mann_b2
_atom_type_scat_Cromer_Mann_a3
_atom_type_scat_Cromer_Mann_b3
_atom_type_scat_Cromer_Mann_a4
_atom_type_scat_Cromer_Mann_b4
_atom_type_scat_Cromer_Mann_c
_atom_type_scat_dispersion_real
_atom_type_scat_dispersion_imag
_atom_type_scat_source
ca 8.62660 10.44210 7.38730 0.65990 1.58990 85.74840 1.02110 178.43700 1.37510 0.34100 1.28600 International_Tables_for_Crystallography_Vol.C(1991)_Tables_6.1.1.4_and_6..1.1.5
cl 11.46040 0.01040 7.19640 1.16620 6.25560 18.51940 1.64550 47.77840 -9.55740 0.34800 0.70200 International_Tables_for_Crystallography_Vol.C(1991)_Tables_6.1.1.4_and_6..1.1.5
si 6.29150 2.43860 3.03530 32.33370 1.98910 0.67850 1.54100 81.69370 1.14070 0.24400 0.33000 International_Tables_for_Crystallography_Vol.C(1991)_Tables_6.1.1.4_and_6..1.1.5
o 3.04850 13.27710 2.28680 5.70110 1.54630 0.32390 0.86700 32.90890 0.25080 0.04700 0.03200 International_Tables_for_Crystallography_Vol.C(1991)_Tables_6.1.1.4_and_6..1.1.5

loop_
_geom_angle_atom_site_label_1
_geom_angle_atom_site_label_2
_geom_angle_atom_site_label_3
_geom_angle
_geom_angle_site_symmetry_1
_geom_angle_site_symmetry_3
O3 Si O2 108.5(5) . 4_565
O3 Si O4 116.8(6) . .
O2 Si O4 104.3(5) 4_565 .
O3 Si O1 103.7(5) . 4_565
O2 Si O1 114.4(6) 4_565 4_565
O4 Si O1 109.4(6) . 4_565

loop_
_geom_bond_atom_site_label_1
_geom_bond_atom_site_label_2
_geom_bond_distance
_geom_bond_site_symmetry_2
Ca1 O1 2.409(6) 3_666
Ca1 O2 2.432(6) 3_566
Ca1 O3 2.412(5) 2
Ca1 O4 2.476(6) 2_655
Ca1 Si 2.960(3) 2
Ca1 Si 2.990(3) 2_655
Ca1 Cl1 3.306(3) 2_655
Ca1 Cl1 3.300(3) 3_665
Ca1 Cl2 2.796(3) 2
Ca1 Cl2 3.345(3) 4_575
Ca2 O1 2.418(6) 1_554
Ca2 O1 2.347(6) 3_656
Ca2 O2 2.427(6) 4_565
Ca2 O3 2.443(6) 4_565
Ca2 O4 2.489(6) .
Ca2 Si 3.090(4) .
Ca2 Si 3.062(4) 4_565
Ca2 Cl2 2.914(3) 2_545
Ca2 Cl2 3.130(3) 2_645
Ca3 O2 2.212(6) 4_565
Ca3 O3 2.289(6) 4_565
Ca3 O4 2.283(6) 2_655
Ca3 Cl1 2.899(3) 1_455
Ca3 Cl1 3.106(3) .
Ca3 Cl1 2.895(3) 3_665
Ca3 Cl2 3.125(3) .
Si O1 1.632(7) 4_565
Si O2 1.611(6) 4_565
Si O3 1.597(6) .
Si O4 1.631(6) .
